data_7017858
loop_
_publ_author_name
'Kuwabara, Junpei'
'Namekawa, Tomomi'
'Haga, Masa-aki'
'Kanbara, Takaki'

_publ_section_title
;
 Luminescent Ir(III) complexes containing benzothiazole-based tridentate
 ligands: synthesis, characterization, and application to organic
 light-emitting diodes.
;
_journal_issue 1
_journal_name_full 'Dalton transactions (Cambridge, England : 2003)'
_journal_page_first 44
_journal_page_last 46
_journal_paper_doi 10.1039/c1dt11560j
_journal_volume 41
_journal_year 2012
_chemical_formula_moiety 'C35 H25 Cl7 Ir N3 S2 '
_chemical_formula_sum 'C35 H25 Cl7 Ir N3 S2'
_chemical_formula_weight 992.11
_space_group_IT_number 2
_symmetry_cell_setting triclinic
_symmetry_Int_Tables_number 2
_symmetry_space_group_name_Hall '-P 1'
_symmetry_space_group_name_H-M 'P -1'
_cell_angle_alpha 79.6257(15)
_cell_angle_beta 87.9281(17)
_cell_angle_gamma 71.2491(15)
_cell_formula_units_Z 2
_cell_length_a 9.7217(5)
_cell_length_b 12.3438(6)
_cell_length_c 16.1530(8)
_cell_measurement_reflns_used 13834
_cell_measurement_temperature 88
_cell_measurement_theta_max 27.5
_cell_measurement_theta_min 3.3
_cell_volume 1805.03(16)
_computing_cell_refinement PROCESS-AUTO
_computing_data_collection PROCESS-AUTO
_computing_data_reduction CrystalStructure
_computing_publication_material 'CrystalStructure 3.8'
_computing_structure_refinement SHELXL
_computing_structure_solution SIR97
_diffrn_ambient_temperature 88
_diffrn_detector_area_resol_mean 10.00
_diffrn_measured_fraction_theta_full 0.991
_diffrn_measured_fraction_theta_max 0.991
_diffrn_measurement_device_type 'Rigaku RAXIS-RAPID'
_diffrn_measurement_method \w
_diffrn_radiation_type 'Mo K\a'
_diffrn_radiation_wavelength 0.71075
_diffrn_reflns_av_R_equivalents 0.098
_diffrn_reflns_limit_h_max 12
_diffrn_reflns_limit_h_min -12
_diffrn_reflns_limit_k_max 16
_diffrn_reflns_limit_k_min -16
_diffrn_reflns_limit_l_max 20
_diffrn_reflns_limit_l_min -20
_diffrn_reflns_number 17542
_diffrn_reflns_theta_full 27.47
_diffrn_reflns_theta_max 27.47
_exptl_absorpt_coefficient_mu 4.374
_exptl_absorpt_correction_T_max 0.736
_exptl_absorpt_correction_T_min 0.464
_exptl_absorpt_correction_type multi-scan
_exptl_absorpt_process_details
;
Higashi, T. (1995). Program for Absorption Correction.
Rigaku Corporation, Tokyo, Japan.
;
_exptl_crystal_colour red
_exptl_crystal_density_diffrn 1.825
_exptl_crystal_density_method 'not measured'
_exptl_crystal_description unknown
_exptl_crystal_F_000 968.00
_exptl_crystal_size_max 0.30
_exptl_crystal_size_mid 0.10
_exptl_crystal_size_min 0.07
_refine_diff_density_max 2.47
_refine_diff_density_min -4.07
_refine_ls_extinction_method none
_refine_ls_goodness_of_fit_ref 0.943
_refine_ls_hydrogen_treatment refall
_refine_ls_number_parameters 434
_refine_ls_number_reflns 8161
_refine_ls_R_factor_gt 0.0563
_refine_ls_shift/su_max 0.0010
_refine_ls_structure_factor_coef Fsqd
_refine_ls_weighting_details 'w = 1/[\s^2^(Fo^2^)+(0.0671P)^2^+1.4894P] where P=(Fo^2^+2Fc^2^)/3'
_refine_ls_weighting_scheme calc
_refine_ls_wR_factor_ref 0.1348
_reflns_number_gt 6188
_reflns_number_total 8161
_reflns_threshold_expression F^2^>2.0\s(F^2^)
_cod_data_source_file c1dt11560j.txt
_cod_data_source_block '_NCNppyIrCl'
_cod_original_formula_sum 'C35 H25 Cl7 Ir N3 S2 '
_cod_database_code 7017858

loop_
_symmetry_equiv_pos_site_id
_symmetry_equiv_pos_as_xyz
1 +X,+Y,+Z
2 -X,-Y,-Z

loop_
_atom_site_label
_atom_site_type_symbol
_atom_site_fract_x
_atom_site_fract_y
_atom_site_fract_z
_atom_site_U_iso_or_equiv
_atom_site_adp_type
_atom_site_occupancy
_atom_site_symmetry_multiplicity
_atom_site_calc_flag
_atom_site_refinement_flags
Ir(1) Ir 0.21698(3) 0.03123(2) 0.243138(17) 0.01759(10) Uani 1.00 1 d .
Cl(1) Cl 0.07176(16) 0.16512(13) 0.33693(9) 0.0126(3) Uani 1.00 1 d .
Cl(2) Cl -0.1574(2) 0.55611(18) 0.22826(14) 0.0356(4) Uani 1.00 1 d .
Cl(3) Cl -0.2398(2) 0.39588(17) 0.14589(13) 0.0320(4) Uani 1.00 1 d .
Cl(4) Cl -0.3019(2) 0.40181(18) 0.32144(12) 0.0317(4) Uani 1.00 1 d .
Cl(5) Cl 0.0935(2) 0.4120(2) 0.43822(17) 0.0505(6) Uani 1.00 1 d .
Cl(6) Cl 0.4070(2) 0.34681(19) 0.42684(14) 0.0371(4) Uani 1.00 1 d .
Cl(7) Cl 0.2244(2) 0.4656(2) 0.27893(15) 0.0452(5) Uani 1.00 1 d .
S(1) S -0.14403(19) 0.11493(16) 0.05041(11) 0.0211(3) Uani 1.00 1 d .
S(2) S 0.5604(2) 0.20676(16) 0.23178(12) 0.0220(3) Uani 1.00 1 d .
N(1) N 0.0353(6) 0.0335(5) 0.1787(3) 0.0199(12) Uani 1.00 1 d .
N(2) N 0.3970(6) 0.0778(5) 0.2682(3) 0.0204(12) Uani 1.00 1 d .
N(3) N 0.2397(6) -0.1201(4) 0.3390(3) 0.0177(12) Uani 1.00 1 d .
C(1) C 0.2005(7) 0.1619(5) 0.1511(4) 0.0161(14) Uani 1.00 1 d .
C(2) C 0.3362(7) -0.0954(6) 0.1825(4) 0.0184(14) Uani 1.00 1 d .
C(3) C -0.0359(7) 0.3201(6) -0.0461(4) 0.0218(15) Uani 1.00 1 d .
C(4) C 0.0022(7) 0.1154(6) 0.1090(4) 0.0185(14) Uani 1.00 1 d .
C(5) C 0.4100(7) 0.1692(6) 0.2140(4) 0.0183(14) Uani 1.00 1 d .
C(6) C 0.0887(7) 0.1918(5) 0.0891(4) 0.0138(13) Uani 1.00 1 d .
C(7) C 0.3004(7) 0.2235(6) 0.1472(4) 0.0202(15) Uani 1.00 1 d .
C(8) C 0.0754(7) 0.2866(6) 0.0241(4) 0.0213(15) Uani 1.00 1 d .
C(9) C 0.1739(8) 0.3492(6) 0.0239(4) 0.0210(15) Uani 1.00 1 d .
C(10) C 0.2867(7) 0.3185(6) 0.0845(4) 0.0196(15) Uani 1.00 1 d .
C(11) C 0.3865(8) 0.3917(6) 0.0788(4) 0.0233(15) Uani 1.00 1 d .
C(12) C -0.1628(7) -0.0007(5) 0.1232(4) 0.0175(14) Uani 1.00 1 d .
C(13) C -0.2672(7) -0.0563(6) 0.1248(4) 0.0226(15) Uani 1.00 1 d .
C(14) C -0.2632(8) -0.1457(6) 0.1910(4) 0.0254(16) Uani 1.00 1 d .
C(15) C -0.1579(7) -0.1803(6) 0.2543(4) 0.0220(15) Uani 1.00 1 d .
C(16) C -0.0535(7) -0.1241(6) 0.2535(4) 0.0194(14) Uani 1.00 1 d .
C(17) C -0.0573(7) -0.0329(6) 0.1881(4) 0.0185(14) Uani 1.00 1 d .
C(18) C 0.6132(7) 0.0938(6) 0.3164(4) 0.0217(15) Uani 1.00 1 d .
C(19) C 0.7359(8) 0.0617(6) 0.3685(4) 0.0244(16) Uani 1.00 1 d .
C(20) C 0.7551(8) -0.0325(6) 0.4328(5) 0.0275(17) Uani 1.00 1 d .
C(21) C 0.6537(8) -0.0918(7) 0.4443(5) 0.0293(17) Uani 1.00 1 d .
C(22) C 0.5341(8) -0.0624(6) 0.3934(4) 0.0269(17) Uani 1.00 1 d .
C(23) C 0.5127(7) 0.0329(5) 0.3286(4) 0.0187(14) Uani 1.00 1 d .
C(24) C 0.1811(7) -0.1216(6) 0.4156(4) 0.0226(15) Uani 1.00 1 d .
C(25) C 0.1964(8) -0.2238(6) 0.4710(4) 0.0273(17) Uani 1.00 1 d .
C(26) C 0.2801(9) -0.3297(7) 0.4480(4) 0.0294(18) Uani 1.00 1 d .
C(27) C 0.3425(8) -0.3282(6) 0.3693(4) 0.0244(16) Uani 1.00 1 d .
C(28) C 0.3197(8) -0.2229(5) 0.3146(4) 0.0208(15) Uani 1.00 1 d .
C(29) C 0.3706(7) -0.2089(6) 0.2268(4) 0.0220(15) Uani 1.00 1 d .
C(30) C 0.4478(8) -0.3039(6) 0.1900(4) 0.0241(16) Uani 1.00 1 d .
C(31) C 0.4934(7) -0.2868(6) 0.1088(4) 0.0233(16) Uani 1.00 1 d .
C(32) C 0.4616(7) -0.1762(6) 0.0626(4) 0.0210(15) Uani 1.00 1 d .
C(33) C 0.3826(7) -0.0800(6) 0.0986(4) 0.0191(14) Uani 1.00 1 d .
C(34) C -0.1785(8) 0.4173(6) 0.2407(4) 0.0265(16) Uani 1.00 1 d .
C(35) C 0.2432(8) 0.3659(7) 0.3734(5) 0.0332(19) Uani 1.00 1 d .
H(1) H 0.1639 0.4137 -0.0182 0.025 Uiso 1.00 1 c R
H(2) H 0.0047 0.2799 -0.0913 0.026 Uiso 1.00 1 c R
H(3) H -0.0638 0.4025 -0.0660 0.026 Uiso 1.00 1 c R
H(4) H -0.1197 0.2994 -0.0257 0.026 Uiso 1.00 1 c R
H(5) H 0.4678 0.3613 0.0447 0.028 Uiso 1.00 1 c R
H(6) H 0.4206 0.3898 0.1343 0.028 Uiso 1.00 1 c R
H(7) H 0.3342 0.4705 0.0539 0.028 Uiso 1.00 1 c R
H(8) H -0.3380 -0.0338 0.0823 0.027 Uiso 1.00 1 c R
H(9) H -0.3326 -0.1832 0.1929 0.031 Uiso 1.00 1 c R
H(10) H -0.1565 -0.2414 0.2978 0.026 Uiso 1.00 1 c R
H(11) H 0.0173 -0.1474 0.2960 0.023 Uiso 1.00 1 c R
H(12) H 0.8026 0.1021 0.3602 0.029 Uiso 1.00 1 c R
H(13) H 0.8360 -0.0566 0.4687 0.033 Uiso 1.00 1 c R
H(14) H 0.6685 -0.1542 0.4886 0.035 Uiso 1.00 1 c R
H(15) H 0.4691 -0.1043 0.4015 0.032 Uiso 1.00 1 c R
H(16) H 0.1287 -0.0514 0.4318 0.027 Uiso 1.00 1 c R
H(17) H 0.1518 -0.2229 0.5229 0.033 Uiso 1.00 1 c R
H(18) H 0.2935 -0.3995 0.4850 0.035 Uiso 1.00 1 c R
H(19) H 0.3992 -0.3972 0.3532 0.029 Uiso 1.00 1 c R
H(20) H 0.4683 -0.3789 0.2205 0.029 Uiso 1.00 1 c R
H(21) H 0.5461 -0.3503 0.0848 0.028 Uiso 1.00 1 c R
H(22) H 0.4927 -0.1652 0.0075 0.025 Uiso 1.00 1 c R
H(23) H 0.3605 -0.0055 0.0669 0.023 Uiso 1.00 1 c R
H(24) H -0.0840 0.3582 0.2565 0.032 Uiso 1.00 1 c R
H(25) H 0.2463 0.2909 0.3599 0.040 Uiso 1.00 1 c R

loop_
_atom_site_aniso_label
_atom_site_aniso_U_11
_atom_site_aniso_U_22
_atom_site_aniso_U_33
_atom_site_aniso_U_12
_atom_site_aniso_U_13
_atom_site_aniso_U_23
Ir(1) 0.01609(15) 0.01639(16) 0.02041(16) -0.00631(11) 0.00057(10) -0.00158(10)
Cl(1) 0.0120(7) 0.0085(7) 0.0167(7) -0.0034(6) 0.0016(5) -0.0007(5)
Cl(2) 0.0361(11) 0.0264(10) 0.0464(12) -0.0165(9) -0.0037(9) 0.0012(8)
Cl(3) 0.0378(11) 0.0284(10) 0.0326(10) -0.0150(9) 0.0079(8) -0.0052(8)
Cl(4) 0.0321(10) 0.0307(10) 0.0297(10) -0.0099(8) 0.0062(8) -0.0004(8)
Cl(5) 0.0353(12) 0.0621(16) 0.0604(15) -0.0169(11) 0.0232(11) -0.0287(13)
Cl(6) 0.0311(10) 0.0342(11) 0.0478(12) -0.0152(9) 0.0058(9) -0.0038(9)
Cl(7) 0.0405(12) 0.0505(14) 0.0414(12) -0.0089(11) 0.0025(10) -0.0108(10)
S(1) 0.0183(8) 0.0215(9) 0.0236(9) -0.0083(7) -0.0020(7) -0.0006(7)
S(2) 0.0203(8) 0.0207(9) 0.0273(9) -0.0104(7) 0.0008(7) -0.0032(7)
N(1) 0.013(2) 0.015(3) 0.027(3) -0.003(2) -0.001(2) 0.005(2)
N(2) 0.017(3) 0.023(3) 0.022(3) -0.008(2) 0.006(2) -0.003(2)
N(3) 0.018(2) 0.012(2) 0.025(3) -0.006(2) 0.002(2) -0.004(2)
C(1) 0.016(3) 0.012(3) 0.016(3) 0.003(2) 0.004(2) -0.008(2)
C(2) 0.014(3) 0.018(3) 0.026(3) -0.009(2) -0.005(2) -0.003(2)
C(3) 0.021(3) 0.018(3) 0.023(3) -0.007(3) -0.004(2) 0.007(2)
C(4) 0.010(3) 0.019(3) 0.027(3) -0.006(2) 0.005(2) -0.004(2)
C(5) 0.022(3) 0.018(3) 0.021(3) -0.013(3) 0.005(2) -0.004(2)
C(6) 0.018(3) 0.007(3) 0.017(3) -0.005(2) -0.002(2) -0.000(2)
C(7) 0.019(3) 0.018(3) 0.024(3) -0.007(3) 0.000(2) -0.003(2)
C(8) 0.021(3) 0.012(3) 0.032(4) -0.007(3) 0.004(3) -0.006(2)
C(9) 0.025(3) 0.015(3) 0.019(3) -0.003(3) 0.003(2) 0.001(2)
C(10) 0.019(3) 0.015(3) 0.029(3) -0.008(2) 0.003(2) -0.008(2)
C(11) 0.030(4) 0.022(3) 0.022(3) -0.013(3) 0.003(3) -0.006(3)
C(12) 0.018(3) 0.016(3) 0.023(3) -0.009(2) 0.001(2) -0.008(2)
C(13) 0.019(3) 0.025(4) 0.023(3) -0.006(3) -0.000(2) -0.002(3)
C(14) 0.021(3) 0.023(4) 0.036(4) -0.012(3) 0.003(3) -0.006(3)
C(15) 0.025(3) 0.016(3) 0.024(3) -0.006(3) 0.001(3) 0.001(2)
C(16) 0.024(3) 0.025(3) 0.014(3) -0.016(3) -0.005(2) 0.000(2)
C(17) 0.015(3) 0.024(3) 0.022(3) -0.010(2) 0.008(2) -0.013(3)
C(18) 0.019(3) 0.023(3) 0.026(3) -0.009(3) 0.003(2) -0.008(3)
C(19) 0.019(3) 0.023(3) 0.034(4) -0.010(3) -0.000(3) -0.005(3)
C(20) 0.022(3) 0.031(4) 0.033(4) -0.010(3) 0.001(3) -0.011(3)
C(21) 0.025(4) 0.033(4) 0.031(4) -0.013(3) 0.000(3) -0.002(3)
C(22) 0.027(4) 0.027(4) 0.029(4) -0.012(3) 0.001(3) -0.005(3)
C(23) 0.018(3) 0.016(3) 0.024(3) -0.004(2) 0.001(2) -0.010(2)
C(24) 0.021(3) 0.020(3) 0.027(3) -0.008(3) 0.004(3) -0.001(3)
C(25) 0.034(4) 0.024(4) 0.025(4) -0.010(3) 0.010(3) -0.008(3)
C(26) 0.038(4) 0.028(4) 0.019(3) -0.011(3) 0.000(3) 0.003(3)
C(27) 0.028(4) 0.015(3) 0.027(3) -0.003(3) -0.002(3) -0.001(2)
C(28) 0.023(3) 0.011(3) 0.027(3) -0.005(2) 0.002(3) -0.002(2)
C(29) 0.014(3) 0.029(4) 0.021(3) -0.005(3) 0.002(2) -0.001(3)
C(30) 0.022(3) 0.018(3) 0.031(4) -0.008(3) -0.006(3) 0.001(3)
C(31) 0.021(3) 0.024(3) 0.023(3) -0.002(3) -0.002(2) -0.006(3)
C(32) 0.025(3) 0.025(3) 0.012(3) -0.009(3) -0.002(2) 0.000(2)
C(33) 0.021(3) 0.021(3) 0.014(3) -0.008(3) -0.003(2) 0.002(2)
C(34) 0.022(3) 0.021(3) 0.029(4) -0.001(3) -0.000(3) 0.003(3)
C(35) 0.027(4) 0.034(4) 0.045(5) -0.013(3) 0.015(3) -0.021(4)

loop_
_atom_type_symbol
_atom_type_description
_atom_type_scat_dispersion_real
_atom_type_scat_dispersion_imag
_atom_type_scat_source
C C 0.003 0.002
;
International Tables for Crystallography
(1992, Vol. C, Tables 4.2.6.8 and 6.1.1.4)
;
H H 0.000 0.000
;
International Tables for Crystallography
(1992, Vol. C, Table 6.1.1.4)
;
N N 0.006 0.003
;
International Tables for Crystallography
(1992, Vol. C, Tables 4.2.6.8 and 6.1.1.4)
;
Cl Cl 0.148 0.159
;
International Tables for Crystallography
(1992, Vol. C, Tables 4.2.6.8 and 6.1.1.4)
;
Ir Ir -1.444 7.990
;
International Tables for Crystallography
(1992, Vol. C, Tables 4.2.6.8 and 6.1.1.4)
;
S S 0.125 0.123
;
International Tables for Crystallography
(1992, Vol. C, Tables 4.2.6.8 and 6.1.1.4)
;

loop_
_geom_angle_atom_site_label_1
_geom_angle_atom_site_label_2
_geom_angle_atom_site_label_3
_geom_angle
_geom_angle_publ_flag
Cl(1) Ir(1) N(1) 93.71(16) yes
Cl(1) Ir(1) N(2) 88.75(17) yes
Cl(1) Ir(1) N(3) 92.16(15) yes
Cl(1) Ir(1) C(1) 91.33(19) yes
Cl(1) Ir(1) C(2) 171.50(19) yes
N(1) Ir(1) N(2) 158.1(2) yes
N(1) Ir(1) N(3) 99.5(2) yes
N(1) Ir(1) C(1) 79.3(2) yes
N(1) Ir(1) C(2) 88.2(2) yes
N(2) Ir(1) N(3) 102.1(2) yes
N(2) Ir(1) C(1) 78.8(2) yes
N(2) Ir(1) C(2) 92.6(2) yes
N(3) Ir(1) C(1) 176.4(2) yes
N(3) Ir(1) C(2) 79.4(2) yes
C(1) Ir(1) C(2) 97.2(2) yes
C(4) S(1) C(12) 89.9(3) yes
C(5) S(2) C(18) 90.7(3) yes
Ir(1) N(1) C(4) 112.8(5) yes
Ir(1) N(1) C(17) 135.4(4) yes
C(4) N(1) C(17) 111.8(6) yes
Ir(1) N(2) C(5) 113.5(4) yes
Ir(1) N(2) C(23) 134.8(5) yes
C(5) N(2) C(23) 111.6(6) yes
Ir(1) N(3) C(24) 126.4(4) yes
Ir(1) N(3) C(28) 113.7(4) yes
C(24) N(3) C(28) 119.9(5) yes
Ir(1) C(1) C(6) 119.1(5) yes
Ir(1) C(1) C(7) 119.5(4) yes
C(6) C(1) C(7) 121.4(5) yes
Ir(1) C(2) C(29) 116.4(5) yes
Ir(1) C(2) C(33) 126.1(5) yes
C(29) C(2) C(33) 117.4(6) yes
S(1) C(4) N(1) 114.1(6) yes
S(1) C(4) C(6) 126.9(4) yes
N(1) C(4) C(6) 119.1(6) yes
S(2) C(5) N(2) 114.3(5) yes
S(2) C(5) C(7) 127.7(5) yes
N(2) C(5) C(7) 118.0(7) yes
C(1) C(6) C(4) 109.6(5) yes
C(1) C(6) C(8) 119.1(7) yes
C(4) C(6) C(8) 131.3(6) yes
C(1) C(7) C(5) 110.0(6) yes
C(1) C(7) C(10) 120.0(6) yes
C(5) C(7) C(10) 129.9(7) yes
C(3) C(8) C(6) 122.1(7) yes
C(3) C(8) C(9) 119.7(6) yes
C(6) C(8) C(9) 118.1(6) yes
C(8) C(9) C(10) 123.0(6) yes
C(7) C(10) C(9) 118.4(7) yes
C(7) C(10) C(11) 122.8(6) yes
C(9) C(10) C(11) 118.9(6) yes
S(1) C(12) C(13) 128.6(5) yes
S(1) C(12) C(17) 110.4(6) yes
C(13) C(12) C(17) 120.9(6) yes
C(12) C(13) C(14) 118.6(6) yes
C(13) C(14) C(15) 121.2(8) yes
C(14) C(15) C(16) 120.5(6) yes
C(15) C(16) C(17) 119.0(6) yes
N(1) C(17) C(12) 113.8(6) yes
N(1) C(17) C(16) 126.4(6) yes
C(12) C(17) C(16) 119.8(7) yes
S(2) C(18) C(19) 128.1(6) yes
S(2) C(18) C(23) 110.6(5) yes
C(19) C(18) C(23) 121.4(6) yes
C(18) C(19) C(20) 117.5(8) yes
C(19) C(20) C(21) 120.4(7) yes
C(20) C(21) C(22) 122.8(7) yes
C(21) C(22) C(23) 117.5(8) yes
N(2) C(23) C(18) 112.7(5) yes
N(2) C(23) C(22) 126.8(7) yes
C(18) C(23) C(22) 120.4(6) yes
N(3) C(24) C(25) 121.9(6) yes
C(24) C(25) C(26) 119.2(7) yes
C(25) C(26) C(27) 118.9(6) yes
C(26) C(27) C(28) 119.7(6) yes
N(3) C(28) C(27) 120.4(6) yes
N(3) C(28) C(29) 114.0(5) yes
C(27) C(28) C(29) 125.5(6) yes
C(2) C(29) C(28) 116.5(6) yes
C(2) C(29) C(30) 121.4(6) yes
C(28) C(29) C(30) 122.1(6) yes
C(29) C(30) C(31) 120.1(6) yes
C(30) C(31) C(32) 120.4(6) yes
C(31) C(32) C(33) 120.1(6) yes
C(2) C(33) C(32) 120.5(6) yes
Cl(2) C(34) Cl(3) 110.4(3) yes
Cl(2) C(34) Cl(4) 110.3(4) yes
Cl(3) C(34) Cl(4) 110.1(4) yes
Cl(5) C(35) Cl(6) 110.4(5) yes
Cl(5) C(35) Cl(7) 110.7(4) yes
Cl(6) C(35) Cl(7) 110.7(5) yes
C(8) C(3) H(2) 109.5 no
C(8) C(3) H(3) 109.5 no
C(8) C(3) H(4) 109.5 no
H(2) C(3) H(3) 109.5 no
H(2) C(3) H(4) 109.5 no
H(3) C(3) H(4) 109.5 no
C(8) C(9) H(1) 118.5 no
C(10) C(9) H(1) 118.5 no
C(10) C(11) H(5) 109.5 no
C(10) C(11) H(6) 109.5 no
C(10) C(11) H(7) 109.5 no
H(5) C(11) H(6) 109.5 no
H(5) C(11) H(7) 109.5 no
H(6) C(11) H(7) 109.5 no
C(12) C(13) H(8) 120.7 no
C(14) C(13) H(8) 120.7 no
C(13) C(14) H(9) 119.4 no
C(15) C(14) H(9) 119.4 no
C(14) C(15) H(10) 119.8 no
C(16) C(15) H(10) 119.8 no
C(15) C(16) H(11) 120.5 no
C(17) C(16) H(11) 120.5 no
C(18) C(19) H(12) 121.2 no
C(20) C(19) H(12) 121.2 no
C(19) C(20) H(13) 119.8 no
C(21) C(20) H(13) 119.8 no
C(20) C(21) H(14) 118.6 no
C(22) C(21) H(14) 118.6 no
C(21) C(22) H(15) 121.3 no
C(23) C(22) H(15) 121.3 no
N(3) C(24) H(16) 119.0 no
C(25) C(24) H(16) 119.1 no
C(24) C(25) H(17) 120.4 no
C(26) C(25) H(17) 120.4 no
C(25) C(26) H(18) 120.6 no
C(27) C(26) H(18) 120.5 no
C(26) C(27) H(19) 120.2 no
C(28) C(27) H(19) 120.2 no
C(29) C(30) H(20) 119.9 no
C(31) C(30) H(20) 119.9 no
C(30) C(31) H(21) 119.8 no
C(32) C(31) H(21) 119.8 no
C(31) C(32) H(22) 120.0 no
C(33) C(32) H(22) 120.0 no
C(2) C(33) H(23) 119.7 no
C(32) C(33) H(23) 119.7 no
Cl(2) C(34) H(24) 108.7 no
Cl(3) C(34) H(24) 108.7 no
Cl(4) C(34) H(24) 108.7 no
Cl(5) C(35) H(25) 108.3 no
Cl(6) C(35) H(25) 108.3 no
Cl(7) C(35) H(25) 108.3 no

loop_
_geom_bond_atom_site_label_1
_geom_bond_atom_site_label_2
_geom_bond_distance
_geom_bond_publ_flag
Ir(1) Cl(1) 2.5034(15) yes
Ir(1) N(1) 2.073(6) yes
Ir(1) N(2) 2.083(7) yes
Ir(1) N(3) 2.158(5) yes
Ir(1) C(1) 1.956(6) yes
Ir(1) C(2) 2.013(7) yes
Cl(2) C(34) 1.766(9) yes
Cl(3) C(34) 1.756(8) yes
Cl(4) C(34) 1.767(8) yes
Cl(5) C(35) 1.764(8) yes
Cl(6) C(35) 1.766(9) yes
Cl(7) C(35) 1.753(8) yes
S(1) C(4) 1.738(7) yes
S(1) C(12) 1.732(7) yes
S(2) C(5) 1.718(8) yes
S(2) C(18) 1.727(6) yes
N(1) C(4) 1.342(8) yes
N(1) C(17) 1.387(10) yes
N(2) C(5) 1.335(9) yes
N(2) C(23) 1.418(8) yes
N(3) C(24) 1.343(9) yes
N(3) C(28) 1.376(8) yes
C(1) C(6) 1.416(9) yes
C(1) C(7) 1.406(11) yes
C(2) C(29) 1.393(10) yes
C(2) C(33) 1.412(9) yes
C(3) C(8) 1.503(10) yes
C(4) C(6) 1.442(11) yes
C(5) C(7) 1.452(9) yes
C(6) C(8) 1.400(9) yes
C(7) C(10) 1.380(9) yes
C(8) C(9) 1.410(12) yes
C(9) C(10) 1.407(10) yes
C(10) C(11) 1.515(12) yes
C(12) C(13) 1.393(12) yes
C(12) C(17) 1.405(10) yes
C(13) C(14) 1.383(10) yes
C(14) C(15) 1.384(10) yes
C(15) C(16) 1.401(12) yes
C(16) C(17) 1.390(9) yes
C(18) C(19) 1.391(10) yes
C(18) C(23) 1.401(12) yes
C(19) C(20) 1.381(10) yes
C(20) C(21) 1.393(13) yes
C(21) C(22) 1.360(11) yes
C(22) C(23) 1.391(9) yes
C(24) C(25) 1.378(10) yes
C(25) C(26) 1.405(11) yes
C(26) C(27) 1.389(10) yes
C(27) C(28) 1.391(9) yes
C(28) C(29) 1.483(10) yes
C(29) C(30) 1.395(10) yes
C(30) C(31) 1.371(10) yes
C(31) C(32) 1.377(10) yes
C(32) C(33) 1.402(10) yes
C(3) H(2) 0.960 no
C(3) H(3) 0.960 no
C(3) H(4) 0.960 no
C(9) H(1) 0.930 no
C(11) H(5) 0.960 no
C(11) H(6) 0.960 no
C(11) H(7) 0.960 no
C(13) H(8) 0.930 no
C(14) H(9) 0.930 no
C(15) H(10) 0.930 no
C(16) H(11) 0.930 no
C(19) H(12) 0.930 no
C(20) H(13) 0.930 no
C(21) H(14) 0.930 no
C(22) H(15) 0.930 no
C(24) H(16) 0.930 no
C(25) H(17) 0.930 no
C(26) H(18) 0.930 no
C(27) H(19) 0.930 no
C(30) H(20) 0.930 no
C(31) H(21) 0.930 no
C(32) H(22) 0.930 no
C(33) H(23) 0.930 no
C(34) H(24) 0.980 no
C(35) H(25) 0.980 no

loop_
_geom_contact_atom_site_label_1
_geom_contact_atom_site_label_2
_geom_contact_distance
_geom_contact_site_symmetry_2
Cl(1) C(34) 3.419(6) .
Cl(1) C(35) 3.539(10) .
Cl(2) Cl(7) 3.594(3) .
Cl(2) C(14) 3.432(7) 1_565
Cl(2) C(15) 3.353(8) 1_565
Cl(3) S(2) 3.564(3) 1_455
Cl(3) C(6) 3.583(6) .
Cl(3) C(8) 3.597(7) .
Cl(4) Cl(6) 3.441(3) 1_455
Cl(5) Cl(5) 3.282(3) 2_566
Cl(6) Cl(4) 3.441(3) 1_655
Cl(7) Cl(2) 3.594(3) .
S(1) C(32) 3.442(7) 2_555
S(1) C(33) 3.574(8) 2_555
S(2) Cl(3) 3.564(3) 1_655
C(6) Cl(3) 3.583(6) .
C(8) Cl(3) 3.597(7) .
C(11) C(31) 3.523(10) 2_655
C(13) C(33) 3.556(11) 1_455
C(14) Cl(2) 3.432(7) 1_545
C(14) C(23) 3.589(10) 1_455
C(14) C(32) 3.595(12) 1_455
C(14) C(33) 3.589(10) 1_455
C(15) Cl(2) 3.353(8) 1_545
C(16) C(19) 3.338(10) 1_455
C(16) C(20) 3.546(10) 1_455
C(19) C(16) 3.338(10) 1_655
C(20) C(16) 3.546(10) 1_655
C(20) C(24) 3.541(12) 2_656
C(23) C(14) 3.589(10) 1_655
C(24) C(20) 3.541(12) 2_656
C(31) C(11) 3.523(10) 2_655
C(32) S(1) 3.442(7) 2_555
C(32) C(14) 3.595(12) 1_655
C(33) S(1) 3.574(8) 2_555
C(33) C(13) 3.556(11) 1_655
C(33) C(14) 3.589(10) 1_655
C(34) Cl(1) 3.419(6) .
C(35) Cl(1) 3.539(10) .
Cl(1) H(12) 2.954 1_455
Cl(1) H(13) 3.220 2_656
Cl(1) H(17) 3.097 2_556
Cl(1) H(24) 2.524 .
Cl(1) H(25) 2.716 .
Cl(2) H(1) 3.347 2_565
Cl(2) H(2) 3.358 2_565
Cl(2) H(3) 3.402 2_565
Cl(2) H(9) 3.077 1_565
Cl(2) H(10) 2.921 1_565
Cl(2) H(20) 3.468 1_465
Cl(2) H(21) 3.520 1_465
Cl(3) H(1) 3.096 2_565
Cl(3) H(4) 3.244 .
Cl(3) H(5) 3.508 1_455
Cl(3) H(6) 3.339 1_455
Cl(3) H(7) 3.362 2_565
Cl(3) H(21) 3.156 1_465
Cl(4) H(12) 3.450 1_455
Cl(4) H(17) 3.086 2_556
Cl(4) H(18) 3.126 2_556
Cl(4) H(19) 3.252 1_465
Cl(4) H(20) 3.124 1_465
Cl(5) H(14) 3.314 2_656
Cl(6) H(14) 2.817 2_656
Cl(6) H(18) 3.266 1_565
Cl(6) H(18) 3.575 2_656
Cl(6) H(19) 3.147 1_565
Cl(7) H(6) 3.048 .
Cl(7) H(19) 3.151 1_565
Cl(7) H(20) 3.508 1_565
S(1) H(22) 3.379 2_555
S(1) H(23) 3.589 2_555
N(2) H(25) 3.167 .
C(2) H(9) 3.049 1_655
C(3) H(1) 3.453 2_565
C(3) H(7) 3.193 2_565
C(5) H(25) 3.133 .
C(7) H(22) 3.189 2_655
C(9) H(3) 3.097 2_565
C(9) H(21) 3.188 2_655
C(9) H(22) 3.390 2_655
C(10) H(3) 3.395 2_565
C(10) H(21) 3.158 2_655
C(10) H(22) 2.927 2_655
C(11) H(3) 3.327 2_565
C(11) H(21) 2.796 2_655
C(11) H(22) 3.213 2_655
C(12) H(2) 3.417 2_555
C(13) H(2) 3.214 2_555
C(13) H(22) 3.351 2_555
C(13) H(23) 3.598 1_455
C(13) H(23) 3.147 2_555
C(14) H(2) 3.105 2_555
C(15) H(2) 3.219 2_555
C(16) H(2) 3.453 2_555
C(16) H(12) 3.431 1_455
C(17) H(2) 3.557 2_555
C(17) H(12) 3.507 1_455
C(19) H(11) 3.439 1_655
C(19) H(16) 3.494 2_656
C(19) H(17) 3.320 2_656
C(20) H(10) 3.551 1_655
C(20) H(11) 3.434 1_655
C(20) H(16) 3.564 1_655
C(20) H(16) 2.980 2_656
C(21) H(10) 3.389 1_655
C(21) H(25) 3.588 2_656
C(22) H(10) 3.597 1_655
C(22) H(14) 3.583 2_656
C(23) H(25) 3.505 .
C(24) H(13) 3.308 1_455
C(24) H(13) 3.094 2_656
C(25) H(12) 3.344 2_656
C(25) H(13) 3.445 1_455
C(29) H(9) 3.022 1_655
C(30) H(9) 2.976 1_655
C(31) H(1) 3.580 2_655
C(31) H(5) 2.769 2_655
C(31) H(9) 2.920 1_655
C(32) H(5) 3.006 2_655
C(32) H(8) 3.071 1_655
C(32) H(8) 3.107 2_555
C(32) H(9) 2.926 1_655
C(32) H(23) 3.597 2_655
C(33) H(8) 2.944 1_655
C(33) H(8) 2.987 2_555
C(33) H(9) 2.992 1_655
C(34) H(20) 3.530 1_465
C(35) H(14) 3.022 2_656
H(1) Cl(2) 3.347 2_565
H(1) Cl(3) 3.096 2_565
H(1) C(3) 3.453 2_565
H(1) C(31) 3.580 2_655
H(1) H(1) 3.314 2_565
H(1) H(3) 2.746 2_565
H(1) H(21) 2.896 2_655
H(2) Cl(2) 3.358 2_565
H(2) C(12) 3.417 2_555
H(2) C(13) 3.214 2_555
H(2) C(14) 3.105 2_555
H(2) C(15) 3.219 2_555
H(2) C(16) 3.453 2_555
H(2) C(17) 3.557 2_555
H(2) H(9) 3.487 2_555
H(3) Cl(2) 3.402 2_565
H(3) C(9) 3.097 2_565
H(3) C(10) 3.395 2_565
H(3) C(11) 3.327 2_565
H(3) H(1) 2.746 2_565
H(3) H(7) 2.614 2_565
H(4) Cl(3) 3.244 .
H(4) H(7) 2.901 2_565
H(5) Cl(3) 3.508 1_655
H(5) C(31) 2.769 2_655
H(5) C(32) 3.006 2_655
H(5) H(7) 3.422 2_665
H(5) H(21) 2.132 2_655
H(5) H(22) 2.614 2_655
H(6) Cl(3) 3.339 1_655
H(6) Cl(7) 3.048 .
H(6) H(20) 3.555 1_565
H(7) Cl(3) 3.362 2_565
H(7) C(3) 3.193 2_565
H(7) H(3) 2.614 2_565
H(7) H(4) 2.901 2_565
H(7) H(5) 3.422 2_665
H(7) H(21) 3.575 1_565
H(7) H(21) 2.910 2_655
H(8) C(32) 3.071 1_455
H(8) C(32) 3.107 2_555
H(8) C(33) 2.944 1_455
H(8) C(33) 2.987 2_555
H(8) H(22) 3.060 1_455
H(8) H(22) 2.626 2_555
H(8) H(23) 2.853 1_455
H(8) H(23) 2.375 2_555
H(9) Cl(2) 3.077 1_545
H(9) C(2) 3.049 1_455
H(9) C(29) 3.022 1_455
H(9) C(30) 2.976 1_455
H(9) C(31) 2.920 1_455
H(9) C(32) 2.926 1_455
H(9) C(33) 2.992 1_455
H(9) H(2) 3.487 2_555
H(9) H(20) 3.512 1_455
H(9) H(21) 3.422 1_455
H(9) H(22) 3.433 1_455
H(9) H(23) 3.533 1_455
H(10) Cl(2) 2.921 1_545
H(10) C(20) 3.551 1_455
H(10) C(21) 3.389 1_455
H(10) C(22) 3.597 1_455
H(11) C(19) 3.439 1_455
H(11) C(20) 3.434 1_455
H(11) H(12) 3.432 1_455
H(11) H(13) 3.413 1_455
H(12) Cl(1) 2.954 1_655
H(12) Cl(4) 3.450 1_655
H(12) C(16) 3.431 1_655
H(12) C(17) 3.507 1_655
H(12) C(25) 3.344 2_656
H(12) H(11) 3.432 1_655
H(12) H(16) 3.255 1_655
H(12) H(16) 3.356 2_656
H(12) H(17) 2.736 2_656
H(13) Cl(1) 3.220 2_656
H(13) C(24) 3.308 1_655
H(13) C(24) 3.094 2_656
H(13) C(25) 3.445 1_655
H(13) H(11) 3.413 1_655
H(13) H(16) 2.904 1_655
H(13) H(16) 2.363 2_656
H(13) H(17) 3.146 1_655
H(13) H(17) 3.516 2_656
H(14) Cl(5) 3.314 2_656
H(14) Cl(6) 2.817 2_656
H(14) C(22) 3.583 2_656
H(14) C(35) 3.022 2_656
H(14) H(25) 2.698 2_656
H(16) C(19) 3.494 2_656
H(16) C(20) 3.564 1_455
H(16) C(20) 2.980 2_656
H(16) H(12) 3.255 1_455
H(16) H(12) 3.356 2_656
H(16) H(13) 2.904 1_455
H(16) H(13) 2.363 2_656
H(16) H(16) 3.361 2_556
H(17) Cl(1) 3.097 2_556
H(17) Cl(4) 3.086 2_556
H(17) C(19) 3.320 2_656
H(17) H(12) 2.736 2_656
H(17) H(13) 3.146 1_455
H(17) H(13) 3.516 2_656
H(18) Cl(4) 3.126 2_556
H(18) Cl(6) 3.266 1_545
H(18) Cl(6) 3.575 2_656
H(19) Cl(4) 3.252 1_645
H(19) Cl(6) 3.147 1_545
H(19) Cl(7) 3.151 1_545
H(20) Cl(2) 3.468 1_645
H(20) Cl(4) 3.124 1_645
H(20) Cl(7) 3.508 1_545
H(20) C(34) 3.530 1_645
H(20) H(6) 3.555 1_545
H(20) H(9) 3.512 1_655
H(21) Cl(2) 3.520 1_645
H(21) Cl(3) 3.156 1_645
H(21) C(9) 3.188 2_655
H(21) C(10) 3.158 2_655
H(21) C(11) 2.796 2_655
H(21) H(1) 2.896 2_655
H(21) H(5) 2.132 2_655
H(21) H(7) 3.575 1_545
H(21) H(7) 2.910 2_655
H(21) H(9) 3.422 1_655
H(22) S(1) 3.379 2_555
H(22) C(7) 3.189 2_655
H(22) C(9) 3.390 2_655
H(22) C(10) 2.927 2_655
H(22) C(11) 3.213 2_655
H(22) C(13) 3.351 2_555
H(22) H(5) 2.614 2_655
H(22) H(8) 3.060 1_655
H(22) H(8) 2.626 2_555
H(22) H(9) 3.433 1_655
H(22) H(23) 2.970 2_655
H(23) S(1) 3.589 2_555
H(23) C(13) 3.598 1_655
H(23) C(13) 3.147 2_555
H(23) C(32) 3.597 2_655
H(23) H(8) 2.853 1_655
H(23) H(8) 2.375 2_555
H(23) H(9) 3.533 1_655
H(23) H(22) 2.970 2_655
H(23) H(23) 3.429 2_655
H(24) Cl(1) 2.524 .
H(24) H(25) 3.459 .
H(25) Cl(1) 2.716 .
H(25) N(2) 3.167 .
H(25) C(5) 3.133 .
H(25) C(21) 3.588 2_656
H(25) C(23) 3.505 .
H(25) H(14) 2.698 2_656
H(25) H(24) 3.459 .

loop_
_geom_torsion_atom_site_label_1
_geom_torsion_atom_site_label_2
_geom_torsion_atom_site_label_3
_geom_torsion_atom_site_label_4
_geom_torsion
Cl(1) Ir(1) N(1) C(4) 92.7(4)
Cl(1) Ir(1) N(1) C(17) -90.8(6)
Cl(1) Ir(1) N(2) C(5) -90.3(4)
Cl(1) Ir(1) N(2) C(23) 91.8(6)
Cl(1) Ir(1) N(3) C(24) 2.8(6)
Cl(1) Ir(1) N(3) C(28) -179.3(5)
Cl(1) Ir(1) C(1) C(6) -95.2(5)
Cl(1) Ir(1) C(1) C(7) 85.4(5)
Cl(1) Ir(1) C(2) C(29) 4(2)
Cl(1) Ir(1) C(2) C(33) -179.1(10)
N(1) Ir(1) N(2) C(5) 6.5(9)
N(1) Ir(1) N(2) C(23) -171.4(6)
N(2) Ir(1) N(1) C(4) -3.2(9)
N(2) Ir(1) N(1) C(17) 173.3(6)
N(1) Ir(1) N(3) C(24) -91.3(6)
N(1) Ir(1) N(3) C(28) 86.6(5)
N(3) Ir(1) N(1) C(4) -174.5(4)
N(3) Ir(1) N(1) C(17) 2.0(6)
N(1) Ir(1) C(1) C(6) -1.7(5)
N(1) Ir(1) C(1) C(7) 178.9(5)
C(1) Ir(1) N(1) C(4) 2.0(4)
C(1) Ir(1) N(1) C(17) 178.5(7)
N(1) Ir(1) C(2) C(29) -99.1(6)
N(1) Ir(1) C(2) C(33) 78.1(7)
C(2) Ir(1) N(1) C(4) -95.6(5)
C(2) Ir(1) N(1) C(17) 80.9(6)
N(2) Ir(1) N(3) C(24) 92.0(6)
N(2) Ir(1) N(3) C(28) -90.1(5)
N(3) Ir(1) N(2) C(5) 177.7(4)
N(3) Ir(1) N(2) C(23) -0.1(4)
N(2) Ir(1) C(1) C(6) 176.3(5)
N(2) Ir(1) C(1) C(7) -3.1(5)
C(1) Ir(1) N(2) C(5) 1.3(4)
C(1) Ir(1) N(2) C(23) -176.6(7)
N(2) Ir(1) C(2) C(29) 102.8(6)
N(2) Ir(1) C(2) C(33) -80.0(7)
C(2) Ir(1) N(2) C(5) 98.1(5)
C(2) Ir(1) N(2) C(23) -79.8(6)
N(3) Ir(1) C(1) C(6) 71(4)
N(3) Ir(1) C(1) C(7) -109(4)
C(1) Ir(1) N(3) C(24) -163(4)
C(1) Ir(1) N(3) C(28) 15(4)
N(3) Ir(1) C(2) C(29) 1.0(5)
N(3) Ir(1) C(2) C(33) 178.1(7)
C(2) Ir(1) N(3) C(24) -177.6(7)
C(2) Ir(1) N(3) C(28) 0.3(5)
C(1) Ir(1) C(2) C(29) -178.1(6)
C(1) Ir(1) C(2) C(33) -0.9(7)
C(2) Ir(1) C(1) C(6) 85.0(5)
C(2) Ir(1) C(1) C(7) -94.4(5)
C(4) S(1) C(12) C(13) 177.3(7)
C(4) S(1) C(12) C(17) 0.0(4)
C(12) S(1) C(4) N(1) 0.3(5)
C(12) S(1) C(4) C(6) 179.2(6)
C(5) S(2) C(18) C(19) 179.1(7)
C(5) S(2) C(18) C(23) -0.9(5)
C(18) S(2) C(5) N(2) 0.6(5)
C(18) S(2) C(5) C(7) -178.3(6)
Ir(1) N(1) C(4) S(1) 176.9(3)
Ir(1) N(1) C(4) C(6) -2.1(7)
Ir(1) N(1) C(17) C(12) -176.0(5)
Ir(1) N(1) C(17) C(16) 3.9(11)
C(4) N(1) C(17) C(12) 0.5(8)
C(4) N(1) C(17) C(16) -179.6(6)
C(17) N(1) C(4) S(1) -0.5(7)
C(17) N(1) C(4) C(6) -179.5(5)
Ir(1) N(2) C(5) S(2) -178.4(3)
Ir(1) N(2) C(5) C(7) 0.6(8)
Ir(1) N(2) C(23) C(18) 177.1(5)
Ir(1) N(2) C(23) C(22) -1.2(11)
C(5) N(2) C(23) C(18) -0.8(8)
C(5) N(2) C(23) C(22) -179.1(7)
C(23) N(2) C(5) S(2) 0.0(7)
C(23) N(2) C(5) C(7) 179.0(6)
Ir(1) N(3) C(24) C(25) 176.7(6)
Ir(1) N(3) C(28) C(27) -179.3(6)
Ir(1) N(3) C(28) C(29) -1.4(8)
C(24) N(3) C(28) C(27) -1.2(11)
C(24) N(3) C(28) C(29) 176.7(7)
C(28) N(3) C(24) C(25) -1.1(12)
Ir(1) C(1) C(6) C(4) 1.1(7)
Ir(1) C(1) C(6) C(8) 178.8(5)
Ir(1) C(1) C(7) C(5) 4.1(7)
Ir(1) C(1) C(7) C(10) -177.5(5)
C(6) C(1) C(7) C(5) -175.3(6)
C(6) C(1) C(7) C(10) 3.1(10)
C(7) C(1) C(6) C(4) -179.5(6)
C(7) C(1) C(6) C(8) -1.8(9)
Ir(1) C(2) C(29) C(28) -2.1(9)
Ir(1) C(2) C(29) C(30) 177.4(6)
Ir(1) C(2) C(33) C(32) -177.9(6)
C(29) C(2) C(33) C(32) -0.8(11)
C(33) C(2) C(29) C(28) -179.5(7)
C(33) C(2) C(29) C(30) -0.0(11)
S(1) C(4) C(6) C(1) -178.1(5)
S(1) C(4) C(6) C(8) 4.6(11)
N(1) C(4) C(6) C(1) 0.8(8)
N(1) C(4) C(6) C(8) -176.6(6)
S(2) C(5) C(7) C(1) 175.9(5)
S(2) C(5) C(7) C(10) -2.2(12)
N(2) C(5) C(7) C(1) -2.9(9)
N(2) C(5) C(7) C(10) 179.0(7)
C(1) C(6) C(8) C(3) 177.1(6)
C(1) C(6) C(8) C(9) -0.6(9)
C(4) C(6) C(8) C(3) -5.8(11)
C(4) C(6) C(8) C(9) 176.5(6)
C(1) C(7) C(10) C(9) -1.8(10)
C(1) C(7) C(10) C(11) 177.3(6)
C(5) C(7) C(10) C(9) 176.1(7)
C(5) C(7) C(10) C(11) -4.7(12)
C(3) C(8) C(9) C(10) -175.9(6)
C(6) C(8) C(9) C(10) 1.8(10)
C(8) C(9) C(10) C(7) -0.6(10)
C(8) C(9) C(10) C(11) -179.8(6)
S(1) C(12) C(13) C(14) -178.3(5)
S(1) C(12) C(17) N(1) -0.3(7)
S(1) C(12) C(17) C(16) 179.8(5)
C(13) C(12) C(17) N(1) -177.8(6)
C(13) C(12) C(17) C(16) 2.2(10)
C(17) C(12) C(13) C(14) -1.2(10)
C(12) C(13) C(14) C(15) -0.4(9)
C(13) C(14) C(15) C(16) 1.0(11)
C(14) C(15) C(16) C(17) 0.0(9)
C(15) C(16) C(17) N(1) 178.5(6)
C(15) C(16) C(17) C(12) -1.6(10)
S(2) C(18) C(19) C(20) 179.9(4)
S(2) C(18) C(23) N(2) 1.1(7)
S(2) C(18) C(23) C(22) 179.6(5)
C(19) C(18) C(23) N(2) -178.9(6)
C(19) C(18) C(23) C(22) -0.4(10)
C(23) C(18) C(19) C(20) -0.1(9)
C(18) C(19) C(20) C(21) -0.2(8)
C(19) C(20) C(21) C(22) 1.0(12)
C(20) C(21) C(22) C(23) -1.4(12)
C(21) C(22) C(23) N(2) 179.4(7)
C(21) C(22) C(23) C(18) 1.1(11)
N(3) C(24) C(25) C(26) 2.4(13)
C(24) C(25) C(26) C(27) -1.4(13)
C(25) C(26) C(27) C(28) -0.7(13)
C(26) C(27) C(28) N(3) 2.1(12)
C(26) C(27) C(28) C(29) -175.5(8)
N(3) C(28) C(29) C(2) 2.3(10)
N(3) C(28) C(29) C(30) -177.2(7)
C(27) C(28) C(29) C(30) 0.5(11)
C(2) C(29) C(30) C(31) 0.9(12)
C(28) C(29) C(30) C(31) -179.6(7)
C(29) C(30) C(31) C(32) -1.0(12)
C(30) C(31) C(32) C(33) 0.2(9)
C(31) C(32) C(33) C(2) 0.7(12)
